data_4060091
loop_
_publ_author_name
'Li-Cheng Song'
'Guo-Xia Jin'
'Wen-Xiong Zhang'
'Qing-Mei Hu'

_publ_section_title
;
Cationic M(II)/Co(0) (M = Pd, Pt) Metallomacrocycles Containing 
Tetrahedral Co~2~C~24 Cluster Cores Formed by Self-Assembly of 
Cluster-Bridged Bipyridine (4-C~5~H~4~NCO~2~CH~2~)~2~C~2~Co~2~(CO)~6~
and Diarsine-Chelated Complex [Pd(dpab)(H~2~O)(OTf)][OTf]
or [Pt(dpab)(H~2~O)~2~][OTf]~2~
;
_journal_name_full Organometallics
_journal_page_first 700
_journal_page_last 706
_journal_paper_doi 10.1021/om049175y
_journal_volume 24
_journal_year 2005
_chemical_formula_sum 'C104 H97 As4 Co4 F12 N4 O40.5 Pt2 S4'
_chemical_formula_weight 3332.68
_space_group_IT_number 2
_symmetry_cell_setting triclinic
_symmetry_space_group_name_Hall '-P 1'
_symmetry_space_group_name_H-M 'P -1'
_atom_sites_solution_hydrogens geom
_atom_sites_solution_primary direct
_atom_sites_solution_secondary difmap
_cell_angle_alpha 92.019(12)
_cell_angle_beta 101.885(11)
_cell_angle_gamma 104.029(11)
_cell_formula_units_Z 1
_cell_length_a 13.667(9)
_cell_length_b 17.272(11)
_cell_length_c 18.060(12)
_cell_measurement_reflns_used 951
_cell_measurement_temperature 293(2)
_cell_measurement_theta_max 25.26
_cell_measurement_theta_min 2.23
_cell_volume 4031(5)
_diffrn_ambient_temperature 293(2)
_diffrn_detector_area_resol_mean ?
_diffrn_measurement_device_type 'CCD area detector'
_diffrn_measurement_method 'phi and omega scans'
_diffrn_radiation_monochromator graphite
_diffrn_radiation_source 'fine-focus sealed tube'
_diffrn_radiation_type MoK\a
_diffrn_radiation_wavelength 0.71073
_diffrn_reflns_av_R_equivalents 0.0452
_diffrn_reflns_av_sigmaI/netI 0.1183
_diffrn_reflns_limit_h_max 16
_diffrn_reflns_limit_h_min -17
_diffrn_reflns_limit_k_max 21
_diffrn_reflns_limit_k_min -20
_diffrn_reflns_limit_l_max 22
_diffrn_reflns_limit_l_min -18
_diffrn_reflns_number 23261
_diffrn_reflns_theta_max 26.41
_diffrn_reflns_theta_min 1.16
_diffrn_standards_decay_% ?
_diffrn_standards_interval_count ?
_diffrn_standards_interval_time ?
_diffrn_standards_number ?
_exptl_absorpt_coefficient_mu 3.074
_exptl_absorpt_correction_T_max 1.000000
_exptl_absorpt_correction_T_min 0.655568
_exptl_absorpt_correction_type multi-scan
_exptl_absorpt_process_details SADABS
_exptl_crystal_colour ?
_exptl_crystal_density_diffrn 1.373
_exptl_crystal_density_meas ?
_exptl_crystal_density_method 'not measured'
_exptl_crystal_description ?
_exptl_crystal_F_000 1641
_exptl_crystal_size_max 0.38
_exptl_crystal_size_mid 0.34
_exptl_crystal_size_min 0.18
_refine_ls_extinction_coef ?
_refine_ls_extinction_method none
_refine_ls_goodness_of_fit_ref 1.041
_refine_ls_hydrogen_treatment mixed
_refine_ls_matrix_type full
_refine_ls_number_parameters 828
_refine_ls_number_reflns 16267
_refine_ls_number_restraints 147
_refine_ls_restrained_S_all 1.054
_refine_ls_R_factor_all 0.1399
_refine_ls_R_factor_gt 0.0689
_refine_ls_shift/su_max 0.001
_refine_ls_shift/su_mean 0.000
_refine_ls_structure_factor_coef Fsqd
_refine_ls_weighting_details 'calc w=1/[\s^2^(Fo^2^)+(0.1252P)^2^+0.0000P] where P=(Fo^2^+2Fc^2^)/3'
_refine_ls_weighting_scheme calc
_refine_ls_wR_factor_gt 0.2004
_refine_ls_wR_factor_ref 0.2398
_reflns_number_gt 8815
_reflns_number_total 16267
_reflns_threshold_expression >2sigma(I)
_cod_depositor_comments
;
The following automatic conversions were performed:
'_symmetry_cell_setting' value 'Triclinic' changed to 'triclinic'
according to '/home/saulius/struct/CIF-dictionaries/cif_core.dic'
dictionary named 'cif_core.dic' version 2.4.1 from
2010-06-29.

'_exptl_absorpt_correction_type' value 'MULTI-SCAN' changed
to 'multi-scan' according to
'/home/saulius/struct/CIF-dictionaries/cif_core.dic' dictionary named
'cif_core.dic' version 2.4.1 from 2010-06-29.

Automatic conversion script
Id: cif_fix_enum 1527 2010-12-29 10:47:43Z saulius 

The following automatic conversions were performed:

'_exptl_crystal_density_meas' value 'NONE' was changed to '?' - the
value is perceived as not measured.

Automatic conversion script
Id: cif_fix_values 3008 2015-01-20 13:52:24Z robertas 
;
_cod_original_sg_symbol_H-M P-1
_cod_original_formula_sum 'C104 H97 As4 Co4 F12 N4 O40.50 Pt2 S4'
_cod_database_code 4060091

loop_
_symmetry_equiv_pos_as_xyz
'x, y, z'
'-x, -y, -z'

loop_
_atom_site_label
_atom_site_type_symbol
_atom_site_fract_x
_atom_site_fract_y
_atom_site_fract_z
_atom_site_U_iso_or_equiv
_atom_site_adp_type
_atom_site_occupancy
_atom_site_symmetry_multiplicity
_atom_site_calc_flag
_atom_site_refinement_flags
_atom_site_disorder_assembly
_atom_site_disorder_group
Pt1 Pt 0.68574(4) 0.66427(2) 0.75537(3) 0.04696(17) Uani 1 1 d . . .
Co1 Co 0.41160(13) 0.84374(10) 1.06259(12) 0.0692(5) Uani 1 1 d . . .
Co2 Co 0.27064(14) 0.85072(9) 0.95643(11) 0.0632(5) Uani 1 1 d . . .
As1 As 0.79725(11) 0.70277(7) 0.67077(7) 0.0608(4) Uani 1 1 d . . .
As2 As 0.62092(9) 0.52950(6) 0.70162(6) 0.0471(3) Uani 1 1 d . . .
N1 N 0.5844(5) 0.6381(5) 0.8320(4) 0.0362(19) Uani 1 1 d . . .
N2 N 0.2669(6) 1.2159(5) 1.1937(4) 0.0346(19) Uani 1 1 d . . .
O1 O 0.4849(9) 1.0127(7) 1.1213(9) 0.129(5) Uani 1 1 d . . .
O2 O 0.5514(9) 0.8148(7) 0.9672(9) 0.131(5) Uani 1 1 d . . .
O3 O 0.4830(14) 0.7644(10) 1.1948(10) 0.167(7) Uani 1 1 d . . .
O4 O 0.3087(11) 1.0262(6) 0.9667(9) 0.141(6) Uani 1 1 d . . .
O5 O 0.3459(12) 0.8034(8) 0.8257(8) 0.131(5) Uani 1 1 d . . .
O6 O 0.0469(10) 0.8111(8) 0.8947(8) 0.120(4) Uani 1 1 d . . .
O7 O 0.4147(8) 0.6091(7) 1.0489(6) 0.085(3) Uani 1 1 d . . .
O8 O 0.3082(6) 0.6517(4) 0.9570(4) 0.0515(19) Uani 1 1 d . . .
O9 O 0.1027(8) 0.9516(6) 1.0481(7) 0.098(4) Uani 1 1 d . . .
O10 O 0.2315(7) 0.9303(4) 1.1364(5) 0.061(2) Uani 1 1 d . . .
C1 C 0.4595(11) 0.9504(9) 1.1002(11) 0.092(5) Uani 1 1 d . . .
C2 C 0.5002(12) 0.8269(9) 1.0056(12) 0.097(6) Uani 1 1 d . . .
C3 C 0.4562(14) 0.7946(12) 1.1453(13) 0.105(6) Uani 1 1 d . . .
C4 C 0.2937(12) 0.9583(9) 0.9605(10) 0.085(4) Uani 1 1 d . . .
C5 C 0.3167(14) 0.8229(8) 0.8746(10) 0.086(5) Uani 1 1 d . . .
C6 C 0.1323(13) 0.8265(9) 0.9175(9) 0.073(4) Uani 1 1 d . . .
C7 C 0.6161(9) 0.6198(7) 0.8994(6) 0.052(3) Uani 1 1 d . . .
H7 H 0.6823 0.6126 0.9149 0.062 Uiso 1 1 calc R . .
C8 C 0.5502(9) 0.6112(7) 0.9476(7) 0.055(3) Uani 1 1 d . . .
H8 H 0.5716 0.5967 0.9962 0.066 Uiso 1 1 calc R . .
C9 C 0.4545(9) 0.6234(6) 0.9264(6) 0.047(3) Uani 1 1 d . . .
C10 C 0.4238(9) 0.6419(7) 0.8533(7) 0.054(3) Uani 1 1 d . . .
H10 H 0.3577 0.6486 0.8360 0.064 Uiso 1 1 calc R . .
C11 C 0.4904(9) 0.6503(7) 0.8067(7) 0.055(3) Uani 1 1 d . . .
H11 H 0.4714 0.6644 0.7576 0.066 Uiso 1 1 calc R . .
C12 C 0.3904(10) 0.6248(7) 0.9851(8) 0.059(3) Uani 1 1 d . . .
C13 C 0.2516(9) 0.6754(6) 1.0102(7) 0.054(3) Uani 1 1 d . . .
H13A H 0.2696 0.6535 1.0583 0.064 Uiso 1 1 calc R . .
H13B H 0.1777 0.6551 0.9901 0.064 Uiso 1 1 calc R . .
C14 C 0.2792(8) 0.7641(6) 1.0212(7) 0.052(3) Uani 1 1 d . . .
C15 C 0.2635(9) 0.8258(6) 1.0596(7) 0.054(3) Uani 1 1 d . . .
C16 C 0.2046(10) 0.8454(6) 1.1131(8) 0.068(4) Uani 1 1 d . . .
H16A H 0.1314 0.8279 1.0897 0.082 Uiso 1 1 calc R . .
H16B H 0.2173 0.8163 1.1576 0.082 Uiso 1 1 calc R . .
C17 C 0.1746(10) 0.9751(7) 1.0998(8) 0.060(3) Uani 1 1 d . . .
C18 C 0.3226(10) 1.1666(7) 1.2239(7) 0.068(4) Uani 1 1 d . . .
H18 H 0.3786 1.1847 1.2648 0.081 Uiso 1 1 calc R . .
C19 C 0.2955(10) 1.0879(7) 1.1930(8) 0.066(4) Uani 1 1 d . . .
H19 H 0.3335 1.0528 1.2136 0.080 Uiso 1 1 calc R . .
C20 C 0.2125(9) 1.0605(7) 1.1319(7) 0.056(3) Uani 1 1 d . . .
C21 C 0.1606(10) 1.1155(7) 1.1009(7) 0.060(3) Uani 1 1 d . . .
H21 H 0.1059 1.1002 1.0587 0.073 Uiso 1 1 calc R . .
C22 C 0.1918(9) 1.1943(7) 1.1340(6) 0.052(3) Uani 1 1 d . . .
H22 H 0.1583 1.2319 1.1130 0.062 Uiso 1 1 calc R . .
C23 C 0.9269(12) 0.6755(9) 0.7000(10) 0.084(5) Uani 1 1 d . . .
C24 C 0.9926(17) 0.6864(14) 0.6476(13) 0.135(8) Uani 1 1 d . . .
H24 H 0.9738 0.7074 0.6017 0.162 Uiso 1 1 calc R . .
C25 C 1.086(2) 0.6648(19) 0.667(2) 0.175(13) Uani 1 1 d . . .
H25 H 1.1257 0.6655 0.6307 0.210 Uiso 1 1 calc R . .
C26 C 1.118(2) 0.6431(19) 0.736(2) 0.172(13) Uani 1 1 d . . .
H26 H 1.1850 0.6365 0.7506 0.207 Uiso 1 1 calc R . .
C27 C 1.0459(19) 0.6296(13) 0.7889(14) 0.134(8) Uani 1 1 d . . .
H27 H 1.0638 0.6091 0.8352 0.161 Uiso 1 1 calc R . .
C28 C 0.9540(12) 0.6481(9) 0.7679(10) 0.081(4) Uani 1 1 d . . .
H28 H 0.9091 0.6418 0.8009 0.097 Uiso 1 1 calc R . .
C29 C 0.8344(11) 0.8169(5) 0.6699(7) 0.092(5) Uani 1 1 d G . .
C30 C 0.9254(11) 0.8634(9) 0.7163(8) 0.126(7) Uani 1 1 d G . .
H30 H 0.9701 0.8389 0.7473 0.151 Uiso 1 1 calc R . .
C31 C 0.9497(13) 0.9463(8) 0.7163(10) 0.183(13) Uani 1 1 d G . .
H31 H 1.0106 0.9774 0.7474 0.220 Uiso 1 1 calc R . .
C32 C 0.8830(18) 0.9828(5) 0.6700(12) 0.229(19) Uani 1 1 d G . .
H32 H 0.8992 1.0383 0.6700 0.275 Uiso 1 1 calc R . .
C33 C 0.7920(16) 0.9364(9) 0.6236(10) 0.25(2) Uani 1 1 d G . .
H33 H 0.7473 0.9608 0.5925 0.294 Uiso 1 1 calc R . .
C34 C 0.7677(11) 0.8535(9) 0.6235(8) 0.150(9) Uani 1 1 d G . .
H34 H 0.7068 0.8224 0.5925 0.180 Uiso 1 1 calc R . .
C35 C 0.7374(15) 0.6687(9) 0.5656(8) 0.097(5) Uani 1 1 d . . .
H35A H 0.6643 0.6663 0.5569 0.117 Uiso 1 1 calc R . .
H35B H 0.7678 0.7099 0.5360 0.117 Uiso 1 1 calc R . .
C36 C 0.7478(15) 0.5890(12) 0.5340(10) 0.123(7) Uani 1 1 d . . .
H36A H 0.7116 0.5795 0.4810 0.147 Uiso 1 1 calc R . .
H36B H 0.8204 0.5936 0.5356 0.147 Uiso 1 1 calc R . .
C37 C 0.7086(13) 0.5189(10) 0.5730(9) 0.088(5) Uani 1 1 d . . .
H37A H 0.7592 0.5199 0.6196 0.106 Uiso 1 1 calc R . .
H37B H 0.7052 0.4714 0.5413 0.106 Uiso 1 1 calc R . .
C38 C 0.6049(10) 0.5094(8) 0.5929(7) 0.063(3) Uani 1 1 d . . .
H38A H 0.5624 0.4555 0.5762 0.076 Uiso 1 1 calc R . .
H38B H 0.5700 0.5467 0.5668 0.076 Uiso 1 1 calc R . .
C39 C 0.7007(9) 0.4582(6) 0.7449(7) 0.050(3) Uani 1 1 d . . .
C40 C 0.6871(11) 0.3820(7) 0.7080(9) 0.079(4) Uani 1 1 d . . .
H40 H 0.6372 0.3647 0.6632 0.094 Uiso 1 1 calc R . .
C41 C 0.7476(13) 0.3337(8) 0.7383(11) 0.093(5) Uani 1 1 d . . .
H41 H 0.7375 0.2826 0.7151 0.112 Uiso 1 1 calc R . .
C42 C 0.8222(12) 0.3601(9) 0.8019(10) 0.081(4) Uani 1 1 d . . .
H42 H 0.8654 0.3276 0.8203 0.098 Uiso 1 1 calc R . .
C43 C 0.8362(10) 0.4325(8) 0.8400(9) 0.073(4) Uani 1 1 d . . .
H43 H 0.8851 0.4478 0.8855 0.087 Uiso 1 1 calc R . .
C44 C 0.7765(9) 0.4836(7) 0.8102(7) 0.058(3) Uani 1 1 d . . .
H44 H 0.7878 0.5346 0.8341 0.069 Uiso 1 1 calc R . .
C45 C 0.4863(9) 0.4838(7) 0.7187(7) 0.054(3) Uani 1 1 d . . .
C46 C 0.4761(11) 0.4429(8) 0.7814(8) 0.069(4) Uani 1 1 d . . .
H46 H 0.5334 0.4340 0.8143 0.082 Uiso 1 1 calc R . .
C47 C 0.3770(15) 0.4151(11) 0.7945(10) 0.100(5) Uani 1 1 d . . .
H47 H 0.3702 0.3862 0.8364 0.120 Uiso 1 1 calc R . .
C48 C 0.2907(14) 0.4270(12) 0.7506(11) 0.103(6) Uani 1 1 d . . .
H48 H 0.2260 0.4072 0.7613 0.124 Uiso 1 1 calc R . .
C49 C 0.3031(12) 0.4699(12) 0.6891(11) 0.104(6) Uani 1 1 d . . .
H49 H 0.2453 0.4802 0.6579 0.124 Uiso 1 1 calc R . .
C50 C 0.3997(11) 0.4985(9) 0.6722(8) 0.076(4) Uani 1 1 d . . .
H50 H 0.4061 0.5272 0.6300 0.091 Uiso 1 1 calc R . .
S1 S 0.0702(3) 0.3486(2) 0.9935(2) 0.0799(11) Uani 1 1 d D . .
C51 C 0.1383(6) 0.4225(5) 0.9388(5) 0.098(5) Uani 1 1 d D A .
O11 O -0.0016(13) 0.3917(11) 1.0185(11) 0.124(9) Uani 0.531(15) 1 d PDU A 1
O12 O 0.1415(9) 0.3415(9) 1.0590(6) 0.059(5) Uani 0.531(15) 1 d PDU A 1
O13 O 0.0102(14) 0.2828(8) 0.9454(9) 0.112(8) Uani 0.531(15) 1 d PDU A 1
F1 F 0.1072(18) 0.4904(7) 0.9479(13) 0.150(9) Uani 0.531(15) 1 d PDU A 1
F2 F 0.2383(8) 0.4363(13) 0.9606(12) 0.152(10) Uani 0.531(15) 1 d PDU A 1
F3 F 0.1031(15) 0.3955(12) 0.8644(5) 0.132(8) Uani 0.531(15) 1 d PDU A 1
O11' O -0.0345(7) 0.3290(13) 0.9641(11) 0.098(8) Uani 0.469(15) 1 d PDU A 2
O12' O 0.1091(16) 0.3729(12) 1.0706(5) 0.104(9) Uani 0.469(15) 1 d PDU A 2
O13' O 0.1071(19) 0.2767(8) 0.9808(14) 0.163(14) Uani 0.469(15) 1 d PDU A 2
F1' F 0.1912(15) 0.4877(7) 0.9876(9) 0.107(7) Uani 0.469(15) 1 d PDU A 2
F2' F 0.2133(12) 0.3915(11) 0.9194(11) 0.098(7) Uani 0.469(15) 1 d PDU A 2
F3' F 0.0783(13) 0.4393(13) 0.8799(9) 0.121(9) Uani 0.469(15) 1 d PDU A 2
S2 S 0.4567(7) 0.7179(5) 0.5653(4) 0.096(3) Uani 0.601(9) 1 d PD B 1
O14 O 0.5173(15) 0.6877(16) 0.6250(12) 0.190 Uiso 0.601(9) 1 d PD B 1
O15 O 0.4414(18) 0.6720(15) 0.4970(10) 0.216 Uiso 0.601(9) 1 d PD B 1
O16 O 0.5132(17) 0.7978(10) 0.5600(17) 0.247 Uiso 0.601(9) 1 d PD B 1
C52 C 0.3355(10) 0.7207(10) 0.5883(10) 0.241 Uiso 0.601(9) 1 d PD B 1
F4 F 0.2947(15) 0.7738(15) 0.5483(14) 0.223 Uiso 0.601(9) 1 d PD B 1
F5 F 0.2703(13) 0.6470(13) 0.5730(18) 0.271 Uiso 0.601(9) 1 d PD B 1
F6 F 0.3516(18) 0.7454(16) 0.6623(10) 0.232 Uiso 0.601(9) 1 d PD B 1
S2' S 0.422(2) 0.6932(13) 0.5903(13) 0.42(4) Uani 0.399(9) 1 d PD B 2
C52' C 0.392(2) 0.7697(14) 0.5298(14) 0.240 Uiso 0.399(9) 1 d PD B 2
O14' O 0.330(2) 0.652(2) 0.612(2) 0.240 Uiso 0.399(9) 1 d PD B 2
O15' O 0.460(4) 0.640(2) 0.550(2) 0.237 Uiso 0.399(9) 1 d PD B 2
O16' O 0.498(3) 0.731(2) 0.6559(18) 0.248 Uiso 0.399(9) 1 d PD B 2
F4' F 0.350(3) 0.8174(19) 0.567(2) 0.253 Uiso 0.399(9) 1 d PD B 2
F5' F 0.327(3) 0.734(2) 0.4642(15) 0.254 Uiso 0.399(9) 1 d PD B 2
F6' F 0.482(3) 0.813(2) 0.515(2) 0.243 Uiso 0.399(9) 1 d PD B 2
O17 O 0.614(2) 0.7297(16) 0.3827(15) 0.119(8) Uiso 0.50 1 d P . .
O18 O 0.695(6) 0.777(4) 0.372(4) 0.17(3) Uiso 0.25 1 d P . .
O19 O 0.800(4) 0.782(3) 0.395(3) 0.113(15) Uiso 0.25 1 d P . .
O20 O 0.639(3) 0.099(2) 0.683(2) 0.146(11) Uiso 0.50 1 d P . .
O21 O 0.693(5) 0.117(4) 0.642(4) 0.14(2) Uiso 0.25 1 d P . .
O22 O 0.571(5) 0.065(4) 0.683(4) 0.14(2) Uiso 0.25 1 d P . .
O23 O 0.038(3) 0.173(2) 0.7937(19) 0.167(12) Uiso 0.50 1 d P . .
O24 O 0.253(2) 0.1964(19) 0.8583(18) 0.154(11) Uiso 0.50 1 d P . .
O25 O 0.116(3) 0.118(2) 0.868(2) 0.206(16) Uiso 0.50 1 d P . .
O26 O 0.213(6) 0.917(5) 0.718(4) 0.16(3) Uiso 0.25 1 d P . .
O27 O 0.248(6) 0.972(5) 0.749(4) 0.17(3) Uiso 0.25 1 d P . .
O28 O -0.019(4) 0.430(3) 0.655(3) 0.124(17) Uiso 0.25 1 d P . .

loop_
_atom_site_aniso_label
_atom_site_aniso_U_11
_atom_site_aniso_U_22
_atom_site_aniso_U_33
_atom_site_aniso_U_23
_atom_site_aniso_U_13
_atom_site_aniso_U_12
Pt1 0.0566(3) 0.0377(2) 0.0448(3) -0.01033(17) 0.0069(2) 0.01420(19)
Co1 0.0482(10) 0.0457(9) 0.1040(15) -0.0122(9) 0.0143(10) -0.0018(8)
Co2 0.0641(11) 0.0387(8) 0.0868(13) 0.0009(8) 0.0254(10) 0.0065(8)
As1 0.0760(9) 0.0518(7) 0.0523(8) -0.0056(6) 0.0196(7) 0.0088(6)
As2 0.0531(7) 0.0404(6) 0.0436(7) -0.0118(5) 0.0019(5) 0.0137(5)
N1 0.017(4) 0.047(5) 0.030(4) -0.024(4) -0.013(3) 0.001(3)
N2 0.056(5) 0.051(5) 0.008(3) -0.001(3) 0.002(3) 0.041(4)
O1 0.100(9) 0.062(7) 0.199(14) -0.054(8) 0.033(9) -0.018(6)
O2 0.078(8) 0.089(8) 0.217(15) -0.047(9) 0.060(9) -0.008(6)
O3 0.151(15) 0.163(15) 0.150(14) 0.052(12) -0.047(12) 0.031(11)
O4 0.170(13) 0.037(6) 0.229(16) 0.027(8) 0.076(12) 0.019(7)
O5 0.197(15) 0.112(10) 0.125(11) 0.024(8) 0.096(11) 0.067(10)
O6 0.075(8) 0.132(11) 0.135(11) -0.009(8) -0.011(8) 0.022(8)
O7 0.083(7) 0.132(9) 0.065(6) 0.029(6) 0.028(6) 0.056(7)
O8 0.050(5) 0.039(4) 0.068(5) -0.006(4) 0.019(4) 0.013(4)
O9 0.089(8) 0.058(6) 0.121(9) -0.036(6) -0.029(7) 0.017(5)
O10 0.073(6) 0.036(4) 0.070(6) -0.013(4) 0.009(5) 0.016(4)
C1 0.055(9) 0.061(9) 0.144(15) -0.028(10) 0.025(9) -0.011(7)
C2 0.059(9) 0.063(9) 0.162(17) -0.035(10) 0.044(11) -0.008(7)
C3 0.078(12) 0.097(13) 0.122(16) -0.030(12) -0.008(12) 0.022(10)
C4 0.075(10) 0.060(9) 0.114(13) 0.021(9) 0.023(9) 0.004(8)
C5 0.124(14) 0.056(8) 0.094(12) 0.006(8) 0.051(11) 0.029(9)
C6 0.076(10) 0.069(9) 0.073(10) -0.004(7) 0.016(8) 0.018(8)
C7 0.054(7) 0.052(7) 0.046(7) -0.003(5) -0.007(6) 0.024(6)
C8 0.056(8) 0.068(8) 0.043(7) 0.001(6) 0.007(6) 0.022(6)
C9 0.048(7) 0.038(5) 0.054(7) -0.007(5) 0.007(6) 0.015(5)
C10 0.052(7) 0.056(7) 0.049(7) -0.010(6) -0.003(6) 0.022(6)
C11 0.061(8) 0.059(7) 0.040(6) -0.011(5) -0.004(6) 0.022(6)
C12 0.055(8) 0.049(7) 0.074(9) -0.005(6) 0.013(7) 0.013(6)
C13 0.061(7) 0.029(5) 0.070(8) -0.006(5) 0.024(6) 0.004(5)
C14 0.040(6) 0.037(6) 0.079(8) -0.002(6) 0.013(6) 0.008(5)
C15 0.048(7) 0.034(5) 0.080(9) 0.000(5) 0.018(6) 0.010(5)
C16 0.070(9) 0.035(6) 0.103(11) -0.010(6) 0.029(8) 0.013(6)
C17 0.061(8) 0.039(6) 0.078(9) -0.016(6) 0.015(7) 0.012(6)
C18 0.068(9) 0.053(7) 0.064(8) -0.021(6) -0.020(7) 0.014(6)
C19 0.071(9) 0.045(7) 0.078(9) -0.016(6) -0.007(7) 0.028(6)
C20 0.052(7) 0.044(6) 0.075(9) -0.008(6) 0.019(7) 0.016(6)
C21 0.073(9) 0.049(7) 0.052(7) -0.011(6) -0.002(6) 0.018(6)
C22 0.063(8) 0.049(6) 0.035(6) 0.001(5) -0.009(6) 0.017(6)
C23 0.086(11) 0.073(10) 0.097(12) -0.022(9) 0.038(10) 0.014(8)
C24 0.105(17) 0.17(2) 0.137(19) 0.011(16) 0.044(15) 0.032(15)
C25 0.078(18) 0.21(3) 0.23(4) -0.03(3) 0.04(2) 0.020(18)
C26 0.078(17) 0.20(3) 0.21(3) -0.04(3) -0.01(2) 0.038(18)
C27 0.125(19) 0.134(18) 0.133(19) -0.012(15) -0.007(16) 0.048(16)
C28 0.059(10) 0.093(11) 0.089(12) 0.001(9) 0.010(9) 0.023(8)
C29 0.138(16) 0.056(9) 0.079(11) 0.001(8) 0.041(11) 0.009(10)
C30 0.16(2) 0.083(13) 0.110(15) -0.001(11) 0.026(14) -0.015(13)
C31 0.23(3) 0.061(13) 0.22(3) -0.034(16) 0.06(3) -0.041(16)
C32 0.33(5) 0.054(14) 0.29(5) 0.00(2) 0.11(4) 0.00(2)
C33 0.48(6) 0.098(19) 0.25(4) 0.09(2) 0.20(4) 0.14(3)
C34 0.24(3) 0.082(13) 0.134(19) 0.034(13) 0.039(19) 0.048(16)
C35 0.145(16) 0.081(11) 0.051(8) -0.006(8) 0.026(9) -0.001(10)
C36 0.114(15) 0.150(18) 0.086(12) -0.059(12) 0.042(11) -0.006(13)
C37 0.115(13) 0.087(11) 0.080(11) 0.003(9) 0.051(10) 0.037(10)
C38 0.068(9) 0.066(8) 0.046(7) -0.019(6) 0.005(6) 0.009(7)
C39 0.052(7) 0.041(6) 0.056(7) -0.003(5) 0.005(6) 0.014(5)
C40 0.084(10) 0.049(7) 0.095(11) -0.017(7) 0.000(8) 0.021(7)
C41 0.095(12) 0.051(8) 0.136(15) -0.008(9) 0.015(11) 0.034(8)
C42 0.083(11) 0.064(9) 0.104(12) 0.021(9) 0.017(10) 0.032(8)
C43 0.058(8) 0.061(8) 0.089(10) 0.014(8) -0.002(7) 0.011(7)
C44 0.057(8) 0.049(7) 0.058(8) -0.003(6) -0.001(6) 0.011(6)
C45 0.061(8) 0.049(6) 0.046(7) -0.017(5) 0.004(6) 0.015(6)
C46 0.067(9) 0.072(9) 0.064(9) 0.003(7) 0.009(7) 0.017(7)
C47 0.101(14) 0.105(13) 0.081(11) -0.001(10) 0.030(11) -0.004(11)
C48 0.066(12) 0.133(17) 0.089(13) -0.012(12) 0.010(10) -0.007(10)
C49 0.055(10) 0.131(16) 0.104(14) -0.034(12) -0.006(10) 0.011(10)
C50 0.059(9) 0.088(10) 0.067(9) -0.021(8) 0.006(7) 0.007(8)
S1 0.064(2) 0.076(2) 0.075(2) 0.010(2) -0.005(2) -0.0107(19)
C51 0.048(9) 0.128(15) 0.106(14) -0.009(11) 0.003(9) 0.018(9)
O11 0.108(11) 0.140(12) 0.133(12) 0.015(9) 0.041(9) 0.037(9)
O12 0.042(7) 0.070(8) 0.063(8) 0.013(7) 0.006(6) 0.013(6)
O13 0.108(11) 0.109(11) 0.100(11) -0.009(8) 0.017(8) 0.003(8)
F1 0.155(13) 0.123(11) 0.165(13) 0.031(9) 0.020(9) 0.035(9)
F2 0.135(12) 0.166(13) 0.150(12) 0.031(9) 0.034(9) 0.026(9)
F3 0.128(11) 0.149(12) 0.123(11) 0.016(8) 0.036(8) 0.034(8)
O11' 0.083(11) 0.104(11) 0.097(11) 0.021(9) 0.007(8) 0.013(8)
O12' 0.111(12) 0.098(12) 0.094(12) 0.002(8) 0.014(9) 0.021(9)
O13' 0.169(16) 0.159(16) 0.168(16) 0.019(10) 0.038(10) 0.052(10)
F1' 0.112(11) 0.083(10) 0.116(11) 0.010(8) 0.018(8) 0.009(8)
F2' 0.097(10) 0.113(10) 0.094(10) 0.006(8) 0.043(8) 0.025(8)
F3' 0.118(11) 0.131(12) 0.117(12) 0.034(9) 0.015(8) 0.042(9)
S2 0.131(7) 0.087(5) 0.063(4) -0.012(4) -0.028(5) 0.060(5)
S2' 0.84(11) 0.41(5) 0.32(4) 0.28(4) 0.38(6) 0.47(7)
